data_2221864
loop_
_publ_author_name
'Gao, Zhi-Yong'
'Chang, Jiu-Li'
'Xian, Dong'
'Jiang, Kai'

_publ_section_title
;
 4,4,5,5-Tetramethyl-2-(4-pyridinio)-2-imidazoline-1-oxyl-3-oxide
 perchlorate
;
_journal_coeditor_code XU2504
_journal_issue 5
_journal_name_full 'Acta Crystallographica Section E'
_journal_page_first o1062
_journal_paper_doi 10.1107/S1600536809013531
_journal_volume 65
_journal_year 2009
_chemical_formula_iupac 'C12 H17 N3 O2 +, Cl O4 -'
_chemical_formula_moiety 'C12 H17 N3 O2 +, Cl O4 -'
_chemical_formula_sum 'C12 H17 Cl N3 O6'
_chemical_formula_weight 334.74
_chemical_name_systematic
;
4,4,5,5-Tetramethyl-2-(4-pyridinio)-2-imidazoline-1-oxyl-3-oxide perchlorate
;
_space_group_IT_number 43
_symmetry_cell_setting orthorhombic
_symmetry_space_group_name_Hall 'F 2 -2d'
_symmetry_space_group_name_H-M 'F d d 2'
_atom_sites_solution_hydrogens geom
_atom_sites_solution_primary direct
_atom_sites_solution_secondary difmap
_audit_creation_method SHELXL-97
_cell_angle_alpha 90.00
_cell_angle_beta 90.00
_cell_angle_gamma 90.00
_cell_formula_units_Z 8
_cell_length_a 17.485(4)
_cell_length_b 11.854(2)
_cell_length_c 14.921(2)
_cell_measurement_reflns_used 2949
_cell_measurement_temperature 273(2)
_cell_measurement_theta_max 28.98
_cell_measurement_theta_min 2.33
_cell_volume 3092.6(10)
_computing_cell_refinement 'SAINT (Bruker, 2002)'
_computing_data_collection 'SMART (Bruker, 2002)'
_computing_data_reduction 'SAINT (Bruker, 2002)'
_computing_molecular_graphics 'SHELXTL (Sheldrick, 2008)'
_computing_publication_material 'SHELXTL (Sheldrick, 2008)'
_computing_structure_refinement 'SHELXTL (Sheldrick, 2008)'
_computing_structure_solution 'SHELXTL (Sheldrick, 2008)'
_diffrn_ambient_temperature 273(2)
_diffrn_measured_fraction_theta_full 1.000
_diffrn_measured_fraction_theta_max 1.000
_diffrn_measurement_device_type 'Bruker SMART CCD area-detector'
_diffrn_measurement_method '\f and \w'
_diffrn_radiation_monochromator graphite
_diffrn_radiation_source 'fine-focus sealed tube'
_diffrn_radiation_type MoK\a
_diffrn_radiation_wavelength 0.71073
_diffrn_reflns_av_R_equivalents 0.0161
_diffrn_reflns_av_sigmaI/netI 0.0129
_diffrn_reflns_limit_h_max 20
_diffrn_reflns_limit_h_min -21
_diffrn_reflns_limit_k_max 14
_diffrn_reflns_limit_k_min -11
_diffrn_reflns_limit_l_max 18
_diffrn_reflns_limit_l_min -15
_diffrn_reflns_number 3994
_diffrn_reflns_theta_full 25.48
_diffrn_reflns_theta_max 25.48
_diffrn_reflns_theta_min 2.48
_diffrn_standards_number 0
_exptl_absorpt_coefficient_mu 0.279
_exptl_absorpt_correction_T_max 0.930
_exptl_absorpt_correction_T_min 0.915
_exptl_absorpt_correction_type multi-scan
_exptl_absorpt_process_details '(SADABS; Sheldrick, 1996)'
_exptl_crystal_colour dark-purple
_exptl_crystal_density_diffrn 1.438
_exptl_crystal_density_method 'not measured'
_exptl_crystal_description block
_exptl_crystal_F_000 1400
_exptl_crystal_size_max 0.33
_exptl_crystal_size_mid 0.26
_exptl_crystal_size_min 0.23
_refine_diff_density_max 0.272
_refine_diff_density_min -0.147
_refine_ls_abs_structure_details 'Flack (1983), 457 Friedel pairs'
_refine_ls_abs_structure_Flack 0.12(10)
_refine_ls_extinction_coef 0.0026(5)
_refine_ls_extinction_expression Fc^*^=kFc[1+0.001xFc^2^\l^3^/sin(2\q)]^-1/4^
_refine_ls_extinction_method 'SHELXTL (Bruker, 2000)'
_refine_ls_goodness_of_fit_ref 1.059
_refine_ls_hydrogen_treatment constr
_refine_ls_matrix_type full
_refine_ls_number_parameters 103
_refine_ls_number_reflns 1204
_refine_ls_number_restraints 1
_refine_ls_restrained_S_all 1.059
_refine_ls_R_factor_all 0.0338
_refine_ls_R_factor_gt 0.0331
_refine_ls_shift/su_max 0.000
_refine_ls_shift/su_mean 0.000
_refine_ls_structure_factor_coef Fsqd
_refine_ls_weighting_details 'calc w=1/[\s^2^(Fo^2^)+(0.0762P)^2^+1.0334P] where P=(Fo^2^+2Fc^2^)/3'
_refine_ls_weighting_scheme calc
_refine_ls_wR_factor_gt 0.1014
_refine_ls_wR_factor_ref 0.1023
_reflns_number_gt 1169
_reflns_number_total 1204
_reflns_threshold_expression I>2\s(I)
_cod_data_source_file xu2504.cif
_cod_data_source_block I
_cod_depositor_comments
;
The following automatic conversions were performed:
'_symmetry_cell_setting' value 'Orthorhombic' changed to 'orthorhombic'
according to '/home/saulius/struct/CIF-dictionaries/cif_core.dic'
dictionary named 'cif_core.dic' version 2.4.1 from 2010-06-29.

Automatic conversion script
Id: cif_fix_enum 1527 2010-12-29 10:47:43Z saulius 

The following automatic conversions were performed:

'_symmetry_cell_setting' value 'Orthorhombic' changed to
'orthorhombic' according to
/home/saulius/struct/CIF-dictionaries/cif_core.dic dictionary named
'cif_core.dic' version 2.4.1 from 2010-06-29.

Automatic conversion script
Id: cif_fix_values 1715 2011-07-08 13:25:40Z adriana 
;
_cod_database_code 2221864
_cod_database_fobs_code 2221864

loop_
_symmetry_equiv_pos_as_xyz
'x, y, z'
'-x, -y, z'
'x+1/4, -y+1/4, z+1/4'
'-x+1/4, y+1/4, z+1/4'
'x, y+1/2, z+1/2'
'-x, -y+1/2, z+1/2'
'x+1/4, -y+3/4, z+3/4'
'-x+1/4, y+3/4, z+3/4'
'x+1/2, y, z+1/2'
'-x+1/2, -y, z+1/2'
'x+3/4, -y+1/4, z+3/4'
'-x+3/4, y+1/4, z+3/4'
'x+1/2, y+1/2, z'
'-x+1/2, -y+1/2, z'
'x+3/4, -y+3/4, z+1/4'
'-x+3/4, y+3/4, z+1/4'

loop_
_atom_site_type_symbol
_atom_site_label
_atom_site_fract_x
_atom_site_fract_y
_atom_site_fract_z
_atom_site_U_iso_or_equiv
_atom_site_adp_type
_atom_site_calc_flag
_atom_site_refinement_flags
_atom_site_occupancy
_atom_site_disorder_assembly
_atom_site_disorder_group
Cl Cl1 0.0000 0.5000 0.05797(7) 0.0787(4) Uani d S 1 . .
O O2 0.0203(2) 0.4065(5) 0.0039(3) 0.1497(15) Uani d . 1 . .
O O3 0.06280(15) 0.5281(3) 0.1140(2) 0.1055(9) Uani d . 1 . .
N N1 0.0000 0.5000 0.2971(2) 0.0684(10) Uani d S 1 . .
H H1B 0.0000 0.5000 0.2395 0.082 Uiso calc SR 1 . .
N N2 0.05399(9) 0.54721(12) 0.62987(12) 0.0399(4) Uani d . 1 . .
C C1 0.04640(17) 0.5698(2) 0.33929(18) 0.0626(6) Uani d . 1 . .
H H1A 0.0785 0.6169 0.3067 0.075 Uiso calc R 1 . .
C C2 0.04743(13) 0.57302(19) 0.43134(16) 0.0520(5) Uani d . 1 . .
H H2A 0.0793 0.6232 0.4614 0.062 Uiso calc R 1 . .
C C3 0.0000 0.5000 0.4789(2) 0.0417(6) Uani d S 1 . .
C C4 0.0000 0.5000 0.5764(2) 0.0379(6) Uani d S 1 . .
C C5 0.02991(11) 0.54883(16) 0.72622(14) 0.0425(5) Uani d . 1 . .
C C6 0.09853(14) 0.5301(2) 0.78664(19) 0.0630(6) Uani d . 1 . .
H H6A 0.1322 0.5939 0.7827 0.095 Uiso calc R 1 . .
H H6B 0.1253 0.4634 0.7680 0.095 Uiso calc R 1 . .
H H6C 0.0816 0.5213 0.8474 0.095 Uiso calc R 1 . .
C C7 -0.00457(14) 0.66478(19) 0.74312(19) 0.0616(7) Uani d . 1 . .
H H7A 0.0352 0.7206 0.7422 0.092 Uiso calc R 1 . .
H H7B -0.0293 0.6654 0.8006 0.092 Uiso calc R 1 . .
H H7C -0.0414 0.6815 0.6972 0.092 Uiso calc R 1 . .
O O1 0.11652(8) 0.59302(15) 0.60418(12) 0.0599(5) Uani d . 1 . .

loop_
_atom_site_aniso_label
_atom_site_aniso_U_11
_atom_site_aniso_U_22
_atom_site_aniso_U_33
_atom_site_aniso_U_12
_atom_site_aniso_U_13
_atom_site_aniso_U_23
Cl1 0.0631(5) 0.1338(9) 0.0392(5) -0.0116(5) 0.000 0.000
O2 0.154(3) 0.199(4) 0.096(3) 0.023(3) 0.013(2) -0.053(3)
O3 0.0789(14) 0.167(2) 0.0707(17) -0.0372(15) -0.0088(13) 0.0105(16)
N1 0.092(2) 0.0776(18) 0.0360(17) 0.0404(17) 0.000 0.000
N2 0.0356(7) 0.0440(7) 0.0400(10) -0.0075(6) -0.0005(7) -0.0002(6)
C1 0.0729(15) 0.0692(14) 0.0457(14) 0.0203(11) 0.0104(11) 0.0154(11)
C2 0.0547(12) 0.0570(10) 0.0443(13) 0.0068(9) 0.0035(9) 0.0088(9)
C3 0.0394(13) 0.0430(12) 0.0425(18) 0.0116(10) 0.000 0.000
C4 0.0367(12) 0.0376(12) 0.0394(18) -0.0002(9) 0.000 0.000
C5 0.0409(10) 0.0499(10) 0.0368(11) -0.0056(9) -0.0015(9) -0.0025(8)
C6 0.0548(12) 0.0865(15) 0.0478(15) -0.0160(12) -0.0141(11) 0.0046(11)
C7 0.0683(14) 0.0550(11) 0.0614(17) -0.0014(10) 0.0048(12) -0.0153(10)
O1 0.0461(7) 0.0784(10) 0.0553(11) -0.0250(7) 0.0047(7) 0.0008(8)

loop_
_atom_type_symbol
_atom_type_description
_atom_type_scat_dispersion_real
_atom_type_scat_dispersion_imag
_atom_type_scat_source
C C 0.0033 0.0016 'International Tables Vol C Tables 4.2.6.8 and 6.1.1.4'
H H 0.0000 0.0000 'International Tables Vol C Tables 4.2.6.8 and 6.1.1.4'
N N 0.0061 0.0033 'International Tables Vol C Tables 4.2.6.8 and 6.1.1.4'
O O 0.0106 0.0060 'International Tables Vol C Tables 4.2.6.8 and 6.1.1.4'
Cl Cl 0.1484 0.1585 'International Tables Vol C Tables 4.2.6.8 and 6.1.1.4'

loop_
_geom_angle_atom_site_label_1
_geom_angle_atom_site_label_2
_geom_angle_atom_site_label_3
_geom_angle_site_symmetry_1
_geom_angle_site_symmetry_3
_geom_angle
_geom_angle_publ_flag
O2 Cl1 O2 2_565 . 110.5(5) ?
O2 Cl1 O3 2_565 . 110.2(3) ?
O2 Cl1 O3 . . 109.0(2) ?
O2 Cl1 O3 2_565 2_565 109.0(2) ?
O2 Cl1 O3 . 2_565 110.2(3) ?
O3 Cl1 O3 . 2_565 107.9(2) ?
C1 N1 C1 . 2_565 123.0(3) ?
C1 N1 H1B . . 118.5 ?
C1 N1 H1B 2_565 . 118.5 ?
O1 N2 C4 . . 126.40(18) ?
O1 N2 C5 . . 121.47(16) ?
C4 N2 C5 . . 111.96(16) ?
N1 C1 C2 . . 120.2(3) ?
N1 C1 H1A . . 119.9 ?
C2 C1 H1A . . 119.9 ?
C1 C2 C3 . . 118.9(2) ?
C1 C2 H2A . . 120.5 ?
C3 C2 H2A . . 120.5 ?
C2 C3 C2 2_565 . 118.8(3) ?
C2 C3 C4 2_565 . 120.61(16) ?
C2 C3 C4 . . 120.61(16) ?
N2 C4 N2 . 2_565 108.0(3) ?
N2 C4 C3 . . 126.01(13) ?
N2 C4 C3 2_565 . 126.01(13) ?
N2 C5 C6 . . 110.26(18) ?
N2 C5 C7 . . 106.37(18) ?
C6 C5 C7 . . 110.28(19) ?
N2 C5 C5 . 2_565 100.31(10) ?
C6 C5 C5 . 2_565 114.96(17) ?
C7 C5 C5 . 2_565 113.9(2) ?
C5 C6 H6A . . 109.5 ?
C5 C6 H6B . . 109.5 ?
H6A C6 H6B . . 109.5 ?
C5 C6 H6C . . 109.5 ?
H6A C6 H6C . . 109.5 ?
H6B C6 H6C . . 109.5 ?
C5 C7 H7A . . 109.5 ?
C5 C7 H7B . . 109.5 ?
H7A C7 H7B . . 109.5 ?
C5 C7 H7C . . 109.5 ?
H7A C7 H7C . . 109.5 ?
H7B C7 H7C . . 109.5 ?

loop_
_geom_bond_atom_site_label_1
_geom_bond_atom_site_label_2
_geom_bond_site_symmetry_2
_geom_bond_distance
_geom_bond_publ_flag
Cl1 O2 2_565 1.416(4) ?
Cl1 O2 . 1.416(4) ?
Cl1 O3 . 1.420(3) ?
Cl1 O3 2_565 1.420(3) ?
N1 C1 . 1.318(4) ?
N1 C1 2_565 1.318(4) ?
N1 H1B . 0.8600 ?
N2 O1 . 1.280(2) ?
N2 C4 . 1.357(2) ?
N2 C5 . 1.498(3) ?
C1 C2 . 1.374(4) ?
C1 H1A . 0.9300 ?
C2 C3 . 1.393(3) ?
C2 H2A . 0.9300 ?
C3 C2 2_565 1.393(3) ?
C3 C4 . 1.455(4) ?
C4 N2 2_565 1.357(2) ?
C5 C6 . 1.517(3) ?
C5 C7 . 1.522(3) ?
C5 C5 2_565 1.560(4) ?
C6 H6A . 0.9600 ?
C6 H6B . 0.9600 ?
C6 H6C . 0.9600 ?
C7 H7A . 0.9600 ?
C7 H7B . 0.9600 ?
C7 H7C . 0.9600 ?

loop_
_geom_hbond_atom_site_label_D
_geom_hbond_atom_site_label_H
_geom_hbond_atom_site_label_A
_geom_hbond_site_symmetry_A
_geom_hbond_distance_DH
_geom_hbond_distance_HA
_geom_hbond_distance_DA
_geom_hbond_angle_DHA
_geom_hbond_publ_flag
N1 H1B O3 . 0.86 2.20 2.963(4) 149 y

loop_
_geom_torsion_atom_site_label_1
_geom_torsion_atom_site_label_2
_geom_torsion_atom_site_label_3
_geom_torsion_atom_site_label_4
_geom_torsion_site_symmetry_1
_geom_torsion_site_symmetry_2
_geom_torsion_site_symmetry_3
_geom_torsion_site_symmetry_4
_geom_torsion
_geom_torsion_publ_flag
C1 N1 C1 C2 2_565 . . . -0.68(16) ?
N1 C1 C2 C3 . . . . 1.3(3) ?
C1 C2 C3 C2 . . . 2_565 -0.65(15) ?
C1 C2 C3 C4 . . . . 179.35(15) ?
O1 N2 C4 N2 . . . 2_565 175.0(2) ?
C5 N2 C4 N2 . . . 2_565 -9.58(9) ?
O1 N2 C4 C3 . . . . -5.0(2) ?
C5 N2 C4 C3 . . . . 170.42(9) ?
C2 C3 C4 N2 2_565 . . . 164.44(13) ?
C2 C3 C4 N2 . . . . -15.56(13) ?
C2 C3 C4 N2 2_565 . . 2_565 -15.56(13) ?
C2 C3 C4 N2 . . . 2_565 164.44(13) ?
O1 N2 C5 C6 . . . . -39.6(2) ?
C4 N2 C5 C6 . . . . 144.69(16) ?
O1 N2 C5 C7 . . . . 80.0(2) ?
C4 N2 C5 C7 . . . . -95.74(16) ?
O1 N2 C5 C5 . . . 2_565 -161.21(18) ?
C4 N2 C5 C5 . . . 2_565 23.1(2) ?
